data_4062999
_journal_name_full Organometallics
_journal_paper_doi 10.1021/om049817h
_journal_year 2004
_chemical_formula_sum 'C25 H51 N Si5 Ti'
_chemical_formula_weight 554.02
_space_group_IT_number 2
_symmetry_cell_setting triclinic
_symmetry_space_group_name_Hall '-P 1'
_symmetry_space_group_name_H-M 'P -1'
_cell_angle_alpha 78.989(13)
_cell_angle_beta 77.807(13)
_cell_angle_gamma 75.172(12)
_cell_formula_units_Z 2
_cell_length_a 10.629(5)
_cell_length_b 11.259(5)
_cell_length_c 15.092(7)
_cell_measurement_temperature 173(2)
_cell_volume 1688.5(13)
_diffrn_ambient_temperature 173(2)
_exptl_crystal_density_diffrn 1.090
_cod_depositor_comments
;
The following automatic conversions were performed:
'_symmetry_cell_setting' value 'Triclinic' changed to 'triclinic'
according to '/home/saulius/struct/CIF-dictionaries/cif_core.dic'
dictionary named 'cif_core.dic' version 2.4.1 from 2010-06-29.

Automatic conversion script
Id: cif_fix_enum 1527 2010-12-29 10:47:43Z saulius 
;
_cod_database_code 4062999

loop_
_symmetry_equiv_pos_as_xyz
'x, y, z'
'-x, -y, -z'

loop_
_atom_site_label
_atom_site_type_symbol
_atom_site_fract_x
_atom_site_fract_y
_atom_site_fract_z
_atom_site_U_iso_or_equiv
_atom_site_adp_type
_atom_site_occupancy
_atom_site_symmetry_multiplicity
_atom_site_calc_flag
_atom_site_refinement_flags
_atom_site_disorder_assembly
_atom_site_disorder_group
Ti1 Ti 0.82430(7) 0.74852(7) 0.22812(5) 0.0220(2) Uani 1 1 d . . .
Si1 Si 0.56608(12) 0.56971(11) 0.20079(9) 0.0312(3) Uani 1 1 d . . .
Si2 Si 0.64908(13) 1.07479(11) 0.12612(9) 0.0341(4) Uani 1 1 d . . .
Si3 Si 1.04418(13) 0.91341(12) 0.31661(9) 0.0349(4) Uani 1 1 d . . .
Si4 Si 1.06662(13) 0.42521(11) 0.22093(9) 0.0339(4) Uani 1 1 d . . .
Si5 Si 0.66127(13) 0.73135(13) 0.45111(9) 0.0400(4) Uani 1 1 d . . .
N1 N 0.7458(3) 0.7436(3) 0.3405(2) 0.0326(9) Uani 1 1 d . . .
C1 C 0.6544(4) 0.7002(4) 0.1618(3) 0.0242(10) Uani 1 1 d . . .
C2 C 0.6087(4) 0.8215(4) 0.1840(3) 0.0233(10) Uani 1 1 d . . .
C3 C 0.6866(4) 0.9026(4) 0.1305(3) 0.0256(10) Uani 1 1 d . . .
C4 C 0.7783(5) 0.8285(4) 0.0683(3) 0.0273(11) Uani 1 1 d . . .
C5 C 0.7613(4) 0.7074(4) 0.0878(3) 0.0252(11) Uani 1 1 d . . .
C6 C 1.0277(4) 0.7930(4) 0.2518(3) 0.0244(10) Uani 1 1 d . . .
C7 C 1.0307(4) 0.6671(4) 0.2850(3) 0.0279(11) Uani 1 1 d . . .
C8 C 1.0363(4) 0.5980(4) 0.2138(3) 0.0240(10) Uani 1 1 d . . .
C9 C 1.0482(4) 0.6843(4) 0.1313(3) 0.0274(11) Uani 1 1 d . . .
C10 C 1.0399(4) 0.8013(4) 0.1547(3) 0.0292(11) Uani 1 1 d . . .
C11 C 0.3865(6) 0.6413(6) 0.2325(5) 0.0524(16) Uani 1 1 d . . .
C12 C 0.6256(7) 0.4587(6) 0.2992(4) 0.0478(15) Uani 1 1 d . . .
C13 C 0.5918(7) 0.4851(5) 0.1007(4) 0.0425(14) Uani 1 1 d . . .
C14 C 0.5415(6) 1.1448(5) 0.0372(4) 0.0732(19) Uani 1 1 d . . .
H14A H 0.4696 1.1014 0.0468 0.110 Uiso 1 1 calc R . .
H14B H 0.5943 1.1367 -0.0239 0.110 Uiso 1 1 calc R . .
H14C H 0.5043 1.2328 0.0422 0.110 Uiso 1 1 calc R . .
C15 C 0.5591(6) 1.1158(6) 0.2392(4) 0.0474(15) Uani 1 1 d . . .
C16 C 0.8077(5) 1.1300(5) 0.0928(4) 0.0570(16) Uani 1 1 d . . .
H16A H 0.7876 1.2209 0.0803 0.085 Uiso 1 1 calc R . .
H16B H 0.8595 1.0961 0.0377 0.085 Uiso 1 1 calc R . .
H16C H 0.8585 1.1018 0.1430 0.085 Uiso 1 1 calc R . .
C17 C 0.8888(6) 1.0359(6) 0.3369(5) 0.0493(15) Uani 1 1 d . . .
C18 C 1.1761(7) 0.9907(7) 0.2483(6) 0.0643(19) Uani 1 1 d . . .
C19 C 1.0932(8) 0.8345(7) 0.4271(5) 0.0601(18) Uani 1 1 d . . .
C20 C 1.2481(5) 0.3622(4) 0.1887(4) 0.0630(18) Uani 1 1 d . . .
H20A H 1.2935 0.3702 0.2368 0.094 Uiso 1 1 calc R . .
H20B H 1.2816 0.4090 0.1307 0.094 Uiso 1 1 calc R . .
H20C H 1.2643 0.2745 0.1819 0.094 Uiso 1 1 calc R . .
C21 C 0.9811(7) 0.3832(6) 0.1391(4) 0.0440(14) Uani 1 1 d . . .
C22 C 1.0098(8) 0.3578(6) 0.3390(4) 0.0535(16) Uani 1 1 d . . .
C23 C 0.4801(5) 0.7533(5) 0.4528(4) 0.0599(16) Uani 1 1 d . . .
H23A H 0.4499 0.8273 0.4100 0.090 Uiso 1 1 calc R . .
H23B H 0.4319 0.7638 0.5148 0.090 Uiso 1 1 calc R . .
H23C H 0.4638 0.6803 0.4346 0.090 Uiso 1 1 calc R . .
C24 C 0.6826(5) 0.8511(5) 0.5150(3) 0.0611(16) Uani 1 1 d . . .
H24A H 0.7765 0.8515 0.5063 0.092 Uiso 1 1 calc R . .
H24B H 0.6491 0.8308 0.5804 0.092 Uiso 1 1 calc R . .
H24C H 0.6333 0.9332 0.4916 0.092 Uiso 1 1 calc R . .
C25 C 0.7277(5) 0.5742(5) 0.5132(3) 0.0576(16) Uani 1 1 d . . .
H25A H 0.7147 0.5099 0.4827 0.086 Uiso 1 1 calc R . .
H25B H 0.6810 0.5666 0.5766 0.086 Uiso 1 1 calc R . .
H25C H 0.8222 0.5638 0.5128 0.086 Uiso 1 1 calc R . .
H2 H 0.540(3) 0.842(3) 0.229(2) 0.003(10) Uiso 1 1 d . . .
H13C H 0.679(5) 0.446(4) 0.080(3) 0.037(14) Uiso 1 1 d . . .
H5 H 0.812(4) 0.641(3) 0.059(2) 0.020(11) Uiso 1 1 d . . .
H12C H 0.617(5) 0.502(5) 0.349(4) 0.069(19) Uiso 1 1 d . . .
H12B H 0.582(5) 0.401(4) 0.317(3) 0.051(17) Uiso 1 1 d . . .
H15C H 0.547(5) 1.197(5) 0.238(3) 0.054(17) Uiso 1 1 d . . .
H11C H 0.354(5) 0.688(5) 0.179(4) 0.08(2) Uiso 1 1 d . . .
H7 H 1.029(4) 0.634(4) 0.341(3) 0.023(12) Uiso 1 1 d . . .
H13B H 0.549(5) 0.427(5) 0.115(3) 0.051(17) Uiso 1 1 d . . .
H15B H 0.596(4) 1.067(4) 0.288(3) 0.027(13) Uiso 1 1 d . . .
H9 H 1.050(4) 0.665(4) 0.072(3) 0.036(12) Uiso 1 1 d . . .
H21C H 1.004(4) 0.421(4) 0.078(3) 0.052(16) Uiso 1 1 d . . .
H19A H 1.018(6) 0.797(5) 0.462(4) 0.08(2) Uiso 1 1 d . . .
H4 H 0.844(3) 0.851(3) 0.027(2) 0.008(10) Uiso 1 1 d . . .
H21B H 1.006(4) 0.302(5) 0.140(3) 0.046(16) Uiso 1 1 d . . .
H10 H 1.044(4) 0.873(4) 0.113(3) 0.023(12) Uiso 1 1 d . . .
H15A H 0.476(6) 1.097(5) 0.246(4) 0.08(2) Uiso 1 1 d . . .
H11B H 0.342(5) 0.583(5) 0.252(4) 0.07(2) Uiso 1 1 d . . .
H12A H 0.710(6) 0.427(5) 0.294(4) 0.09(2) Uiso 1 1 d . . .
H22C H 0.928(5) 0.395(5) 0.357(4) 0.06(2) Uiso 1 1 d . . .
H21A H 0.889(6) 0.411(5) 0.147(3) 0.072(19) Uiso 1 1 d . . .
H22A H 1.057(5) 0.378(5) 0.376(4) 0.074(19) Uiso 1 1 d . . .
H13A H 0.555(5) 0.552(4) 0.046(3) 0.057(15) Uiso 1 1 d . . .
H19A H 1.168(5) 0.772(4) 0.418(3) 0.047(16) Uiso 1 1 d . . .
H22A H 1.031(5) 0.264(5) 0.339(3) 0.075(18) Uiso 1 1 d . . .
H11A H 0.363(6) 0.690(6) 0.280(4) 0.09(2) Uiso 1 1 d . . .
H17C H 0.815(5) 1.000(4) 0.360(3) 0.051(17) Uiso 1 1 d . . .
H17B H 0.859(6) 1.103(6) 0.288(4) 0.10(2) Uiso 1 1 d . . .
H18C H 1.263(7) 0.929(6) 0.232(4) 0.11(3) Uiso 1 1 d . . .
H18B H 1.169(7) 1.015(6) 0.190(5) 0.10(3) Uiso 1 1 d . . .
H18A H 1.190(6) 1.050(6) 0.285(4) 0.10(2) Uiso 1 1 d . . .
H17A H 0.895(5) 1.081(5) 0.380(4) 0.08(2) Uiso 1 1 d . . .
H19C H 1.111(5) 0.890(5) 0.463(4) 0.09(2) Uiso 1 1 d . . .

loop_
_atom_site_aniso_label
_atom_site_aniso_U_11
_atom_site_aniso_U_22
_atom_site_aniso_U_33
_atom_site_aniso_U_23
_atom_site_aniso_U_13
_atom_site_aniso_U_12
Ti1 0.0221(5) 0.0215(5) 0.0232(5) -0.0037(4) -0.0051(4) -0.0048(4)
Si1 0.0293(8) 0.0262(7) 0.0430(8) -0.0049(6) -0.0127(6) -0.0095(6)
Si2 0.0479(9) 0.0204(7) 0.0360(8) -0.0019(6) -0.0166(7) -0.0052(6)
Si3 0.0363(8) 0.0349(8) 0.0413(8) -0.0140(6) -0.0108(7) -0.0121(7)
Si4 0.0277(8) 0.0240(7) 0.0521(9) -0.0077(6) -0.0124(7) -0.0036(6)
Si5 0.0354(8) 0.0585(10) 0.0254(8) -0.0073(7) 0.0011(6) -0.0132(7)
N1 0.033(2) 0.035(2) 0.031(2) -0.0038(17) -0.0096(18) -0.0055(18)
C1 0.024(3) 0.022(3) 0.030(3) -0.005(2) -0.014(2) -0.003(2)
C2 0.017(2) 0.026(3) 0.024(3) -0.004(2) -0.007(2) 0.002(2)
C3 0.028(3) 0.026(3) 0.024(2) 0.001(2) -0.011(2) -0.007(2)
C4 0.027(3) 0.034(3) 0.022(3) -0.002(2) -0.002(2) -0.012(2)
C5 0.027(3) 0.024(3) 0.025(3) -0.005(2) -0.008(2) -0.003(2)
C6 0.019(2) 0.023(3) 0.034(3) -0.004(2) -0.007(2) -0.008(2)
C7 0.025(3) 0.032(3) 0.030(3) -0.002(2) -0.016(2) -0.004(2)
C8 0.014(2) 0.024(3) 0.034(3) -0.001(2) -0.006(2) -0.006(2)
C9 0.022(3) 0.031(3) 0.030(3) -0.012(2) 0.001(2) -0.005(2)
C10 0.029(3) 0.020(3) 0.034(3) 0.003(2) 0.000(2) -0.006(2)
C11 0.038(4) 0.040(4) 0.081(5) -0.005(4) -0.010(4) -0.015(3)
C12 0.052(4) 0.042(4) 0.054(4) 0.002(3) -0.016(3) -0.018(4)
C13 0.051(4) 0.034(3) 0.052(4) -0.007(3) -0.018(3) -0.019(3)
C14 0.116(5) 0.035(3) 0.075(4) -0.007(3) -0.058(4) 0.006(3)
C15 0.048(4) 0.030(4) 0.061(4) -0.011(3) -0.016(3) 0.006(3)
C16 0.080(4) 0.044(3) 0.049(3) -0.005(3) 0.005(3) -0.031(3)
C17 0.049(4) 0.046(4) 0.060(4) -0.023(3) -0.016(3) -0.005(3)
C18 0.059(5) 0.052(4) 0.092(6) -0.026(4) 0.004(4) -0.031(4)
C19 0.065(5) 0.065(5) 0.061(4) -0.025(4) -0.033(4) -0.005(4)
C20 0.031(3) 0.031(3) 0.127(5) -0.027(3) -0.013(3) 0.004(3)
C21 0.046(4) 0.035(4) 0.052(4) -0.013(3) -0.010(3) -0.003(3)
C22 0.070(5) 0.036(4) 0.063(4) -0.004(3) -0.030(4) -0.013(4)
C23 0.037(3) 0.089(4) 0.051(4) -0.015(3) 0.005(3) -0.016(3)
C24 0.064(4) 0.087(4) 0.035(3) -0.021(3) 0.009(3) -0.028(3)
C25 0.071(4) 0.070(4) 0.032(3) 0.001(3) -0.011(3) -0.021(3)

loop_
_geom_bond_atom_site_label_1
_geom_bond_atom_site_label_2
_geom_bond_distance
_geom_bond_site_symmetry_2
_geom_bond_publ_flag
Ti1 N1 1.722(4) . ?
Ti1 C2 2.417(4) . ?
Ti1 C7 2.420(4) . ?
Ti1 C3 2.441(4) . ?
Ti1 C8 2.444(4) . ?
Ti1 C6 2.450(4) . ?
Ti1 C1 2.456(4) . ?
Ti1 C10 2.491(5) . ?
Ti1 C5 2.506(4) . ?
Ti1 C4 2.513(4) . ?
Ti1 C9 2.525(4) . ?
Si1 C12 1.858(6) . ?
Si1 C11 1.870(6) . ?
Si1 C13 1.872(5) . ?
Si1 C1 1.879(4) . ?
Si2 C15 1.851(6) . ?
Si2 C3 1.868(4) . ?
Si2 C14 1.874(5) . ?
Si2 C16 1.882(5) . ?
Si3 C19 1.845(6) . ?
Si3 C18 1.859(7) . ?
Si3 C17 1.873(6) . ?
Si3 C6 1.878(4) . ?
Si4 C22 1.839(6) . ?
Si4 C20 1.869(5) . ?
Si4 C21 1.869(6) . ?
Si4 C8 1.874(4) . ?
Si5 N1 1.720(4) . ?
Si5 C23 1.873(5) . ?
Si5 C25 1.875(5) . ?
Si5 C24 1.882(5) . ?
C1 C2 1.407(6) . ?
C1 C5 1.422(6) . ?
C2 C3 1.413(6) . ?
C3 C4 1.423(6) . ?
C4 C5 1.388(6) . ?
C6 C7 1.405(6) . ?
C6 C10 1.431(6) . ?
C7 C8 1.426(6) . ?
C8 C9 1.431(6) . ?
C9 C10 1.404(6) . ?
